data_7233746
loop_
_publ_author_name
'Cui-Lian Liu'
'Yong Chen'
'Deepak P. Shelar'
'Cong Li'
'Gang Cheng'
'Wen-Fu Fu'

_publ_section_title
;
 Bodipy dyes bearing oligo(ethylene glycol) groups on the meso-phenyl
 ring: tuneable solid-state photoluminescence and highly efficient OLEDs
;
_journal_name_full 'Journal of Materials Chemistry C'
_journal_page_first 5471
_journal_page_last 5478
_journal_paper_doi 10.1039/C4TC00720D
_journal_volume 2
_journal_year 2014
_chemical_formula_sum 'C23 H27 B F2 N2 O2'
_chemical_formula_weight 412.28
_space_group_IT_number 14
_space_group_name_Hall '-P 2ybc'
_space_group_name_H-M_alt 'P 1 21/c 1'
_symmetry_cell_setting monoclinic
_symmetry_space_group_name_H-M 'P 1 21/c 1'
_atom_sites_solution_hydrogens geom
_atom_sites_solution_primary direct
_atom_sites_solution_secondary difmap
_cell_angle_alpha 90.00
_cell_angle_beta 111.21(3)
_cell_angle_gamma 90.00
_cell_formula_units_Z 4
_cell_length_a 13.111(3)
_cell_length_b 10.490(2)
_cell_length_c 16.055(3)
_cell_measurement_reflns_used 5624
_cell_measurement_temperature 113(2)
_cell_measurement_theta_max 27.9664
_cell_measurement_theta_min 1.6661
_cell_volume 2058.5(8)
_computing_cell_refinement crystalclear
_computing_data_collection crystalclear
_computing_data_reduction crystalclear
_computing_molecular_graphics 'Bruker SHELXTL'
_computing_publication_material 'Bruker SHELXTL'
_computing_structure_refinement 'SHELXL-97 (Sheldrick, 1997)'
_computing_structure_solution 'SHELXS-97 (Sheldrick, 1990)'
_diffrn_ambient_temperature 113(2)
_diffrn_measured_fraction_theta_full 0.998
_diffrn_measured_fraction_theta_max 0.998
_diffrn_measurement_device_type 'rigaku saturn'
_diffrn_measurement_method '\w scans'
_diffrn_radiation_monochromator confocal
_diffrn_radiation_source 'rotating anode'
_diffrn_radiation_type MoK\a
_diffrn_radiation_wavelength 0.71073
_diffrn_reflns_av_R_equivalents 0.0564
_diffrn_reflns_av_sigmaI/netI 0.0663
_diffrn_reflns_limit_h_max 17
_diffrn_reflns_limit_h_min -15
_diffrn_reflns_limit_k_max 13
_diffrn_reflns_limit_k_min -13
_diffrn_reflns_limit_l_max 20
_diffrn_reflns_limit_l_min -21
_diffrn_reflns_number 20684
_diffrn_reflns_theta_full 27.89
_diffrn_reflns_theta_max 27.89
_diffrn_reflns_theta_min 1.67
_diffrn_standards_decay_% 0
_diffrn_standards_interval_count 0
_diffrn_standards_interval_time 0
_diffrn_standards_number 0
_exptl_absorpt_coefficient_mu 0.096
_exptl_absorpt_correction_T_max 0.9867
_exptl_absorpt_correction_T_min 0.9810
_exptl_absorpt_correction_type multi-scan
_exptl_absorpt_process_details crystalclear
_exptl_crystal_density_diffrn 1.330
_exptl_crystal_density_method 'not measured'
_exptl_crystal_F_000 872
_exptl_crystal_size_max 0.20
_exptl_crystal_size_mid 0.18
_exptl_crystal_size_min 0.14
_refine_diff_density_max 0.684
_refine_diff_density_min -0.594
_refine_diff_density_rms 0.074
_refine_ls_extinction_method none
_refine_ls_goodness_of_fit_ref 1.127
_refine_ls_hydrogen_treatment constr
_refine_ls_matrix_type full
_refine_ls_number_parameters 290
_refine_ls_number_reflns 4901
_refine_ls_number_restraints 64
_refine_ls_restrained_S_all 1.127
_refine_ls_R_factor_all 0.0808
_refine_ls_R_factor_gt 0.0567
_refine_ls_shift/su_max 0.001
_refine_ls_shift/su_mean 0.000
_refine_ls_structure_factor_coef Fsqd
_refine_ls_weighting_details 'calc w=1/[\s^2^(Fo^2^)+(0.1000P)^2^+0.0000P] where P=(Fo^2^+2Fc^2^)/3'
_refine_ls_weighting_scheme calc
_refine_ls_wR_factor_gt 0.1711
_refine_ls_wR_factor_ref 0.1860
_reflns_number_gt 2867
_reflns_number_total 4901
_reflns_threshold_expression >2sigma(I)
_cod_data_source_file 1000003.cif
_cod_data_source_block PCOD1000003
_cod_depositor_comments
;
The following automatic conversions were performed:

data item '_exptl_absorpt_correction_type' value 'MULTI-SCAN' was
changed to 'multi-scan' in accordance with the built-in table derived
from the CIF Core dictionary named 'cif_core.dic' version 2.4.5 last
updated on 2014-11-21.

data item '_refine_ls_hydrogen_treatment' value 'CONSTR' was changed
to 'constr' in accordance with the built-in table derived from the
CIF Core dictionary named 'cif_core.dic' version 2.4.5 last updated
on 2014-11-21.

data item '_symmetry_cell_setting' value 'Monoclinic' was changed to
'monoclinic' in accordance with the built-in table derived from the
CIF Core dictionary named 'cif_core.dic' version 2.4.5 last updated
on 2014-11-21.

Automatic conversion script
Id: cif_fix_values 6909 2019-04-08 15:41:33Z antanas 
;
_cod_original_cell_volume 2058.4(7)
_cod_original_sg_symbol_H-M P2(1)/c
_cod_database_code 7233746

loop_
_symmetry_equiv_pos_as_xyz
'x, y, z'
'-x, y+1/2, -z+1/2'
'-x, -y, -z'
'x, -y-1/2, z-1/2'

loop_
_atom_site_label
_atom_site_type_symbol
_atom_site_fract_x
_atom_site_fract_y
_atom_site_fract_z
_atom_site_U_iso_or_equiv
_atom_site_adp_type
_atom_site_occupancy
_atom_site_symmetry_multiplicity
_atom_site_calc_flag
_atom_site_refinement_flags
_atom_site_disorder_assembly
_atom_site_disorder_group
F1 F 0.19944(10) 0.46679(12) 0.49592(8) 0.0201(3) Uani 1 1 d . . .
F2 F 0.16128(10) 0.66968(12) 0.52467(8) 0.0216(3) Uani 1 1 d . . .
O1 O 0.84718(12) 0.55550(14) 1.00755(10) 0.0217(4) Uani 1 1 d . A .
O2 O 1.01461(13) 0.54863(16) 1.17940(10) 0.0258(4) Uani 1 1 d D . .
N1 N 0.34937(14) 0.61525(18) 0.55263(11) 0.0171(4) Uani 1 1 d . . .
N2 N 0.25465(14) 0.53234(17) 0.64981(11) 0.0155(4) Uani 1 1 d . . .
B1 B 0.23719(19) 0.5710(2) 0.55288(15) 0.0158(5) Uani 1 1 d . . .
C1 C 0.2825(2) 0.6799(2) 0.39238(15) 0.0296(6) Uani 1 1 d . . .
H1A H 0.2114 0.6595 0.3962 0.044 Uiso 1 1 calc R . .
H1B H 0.2943 0.6264 0.3466 0.044 Uiso 1 1 calc R . .
H1C H 0.2839 0.7699 0.3765 0.044 Uiso 1 1 calc R . .
C2 C 0.37101(19) 0.6551(2) 0.48062(14) 0.0212(5) Uani 1 1 d . . .
C3 C 0.48379(18) 0.6714(2) 0.50497(15) 0.0228(5) Uani 1 1 d . . .
H3A H 0.5197 0.6983 0.4661 0.027 Uiso 1 1 calc R . .
C4 C 0.53484(17) 0.6425(2) 0.59428(15) 0.0198(5) Uani 1 1 d . . .
C5 C 0.65592(17) 0.6487(2) 0.64463(16) 0.0258(5) Uani 1 1 d . . .
H5A H 0.6926 0.6768 0.6044 0.039 Uiso 1 1 calc R . .
H5B H 0.6829 0.5641 0.6683 0.039 Uiso 1 1 calc R . .
H5C H 0.6714 0.7093 0.6942 0.039 Uiso 1 1 calc R . .
C6 C 0.44928(16) 0.6076(2) 0.62553(14) 0.0166(4) Uani 1 1 d . . .
C7 C 0.45041(16) 0.5720(2) 0.70983(14) 0.0163(5) Uani 1 1 d . . .
C8 C 0.35430(16) 0.5387(2) 0.72251(13) 0.0151(4) Uani 1 1 d . . .
C9 C 0.40879(18) 0.4996(2) 0.89608(14) 0.0221(5) Uani 1 1 d . . .
H9A H 0.3684 0.4742 0.9342 0.033 Uiso 1 1 calc R . .
H9B H 0.4419 0.5836 0.9148 0.033 Uiso 1 1 calc R . .
H9C H 0.4664 0.4371 0.9016 0.033 Uiso 1 1 calc R . .
C10 C 0.33226(17) 0.5058(2) 0.80120(13) 0.0165(4) Uani 1 1 d . . .
C11 C 0.22154(17) 0.4810(2) 0.77280(14) 0.0183(5) Uani 1 1 d . . .
H11A H 0.1829 0.4568 0.8102 0.022 Uiso 1 1 calc R . .
C12 C 0.17545(16) 0.4971(2) 0.68052(14) 0.0167(5) Uani 1 1 d . . .
C13 C 0.05962(17) 0.4769(2) 0.62117(15) 0.0211(5) Uani 1 1 d . . .
H13A H 0.0514 0.4956 0.5593 0.032 Uiso 1 1 calc R . .
H13B H 0.0122 0.5338 0.6394 0.032 Uiso 1 1 calc R . .
H13C H 0.0389 0.3882 0.6257 0.032 Uiso 1 1 calc R . .
C14 C 0.55575(16) 0.5712(2) 0.78823(14) 0.0165(5) Uani 1 1 d . . .
C15 C 0.60432(16) 0.6834(2) 0.82901(14) 0.0182(5) Uani 1 1 d . . .
H15A H 0.5709 0.7624 0.8053 0.022 Uiso 1 1 calc R . .
C16 C 0.70079(17) 0.6839(2) 0.90377(14) 0.0184(5) Uani 1 1 d . . .
H16A H 0.7320 0.7618 0.9315 0.022 Uiso 1 1 calc R . .
C17 C 0.75071(16) 0.5680(2) 0.93718(14) 0.0170(5) Uani 1 1 d . . .
C18 C 0.70304(17) 0.4537(2) 0.89713(15) 0.0202(5) Uani 1 1 d . . .
H18A H 0.7366 0.3747 0.9204 0.024 Uiso 1 1 calc R . .
C19 C 0.60694(16) 0.4562(2) 0.82350(15) 0.0204(5) Uani 1 1 d . . .
H19A H 0.5751 0.3782 0.7963 0.024 Uiso 1 1 calc R . .
C20 C 0.90432(16) 0.6690(2) 1.04911(14) 0.0201(5) Uani 1 1 d . . .
H20A H 0.8654 0.7113 1.0841 0.024 Uiso 1 1 calc R A .
H20B H 0.9087 0.7294 1.0032 0.024 Uiso 1 1 calc R . .
C21 C 1.01732(17) 0.6298(2) 1.10948(14) 0.0210(5) Uani 1 1 d . A .
H21A H 1.0541 0.5851 1.0738 0.025 Uiso 1 1 calc R . .
H21B H 1.0606 0.7069 1.1356 0.025 Uiso 1 1 calc R . .
C22 C 1.0402(3) 0.4176(3) 1.16344(19) 0.0273(8) Uani 0.821(5) 1 d PDU A 1
H22A H 1.1134 0.4136 1.1588 0.033 Uiso 0.821(5) 1 calc PR A 1
H22B H 0.9855 0.3856 1.1068 0.033 Uiso 0.821(5) 1 calc PR A 1
C23 C 1.0382(3) 0.3371(3) 1.2407(2) 0.0298(8) Uani 0.821(5) 1 d PDU A 1
H23A H 1.0550 0.2484 1.2314 0.045 Uiso 0.821(5) 1 calc PR A 1
H23B H 0.9655 0.3416 1.2447 0.045 Uiso 0.821(5) 1 calc PR A 1
H23C H 1.0929 0.3690 1.2964 0.045 Uiso 0.821(5) 1 calc PR A 1
C22' C 1.0943(9) 0.4631(11) 1.2287(9) 0.031(3) Uani 0.179(5) 1 d PDU A 2
H22C H 1.1057 0.4647 1.2931 0.037 Uiso 0.179(5) 1 calc PR A 2
H22D H 1.1648 0.4758 1.2204 0.037 Uiso 0.179(5) 1 calc PR A 2
C23' C 1.0351(14) 0.3437(15) 1.1825(13) 0.041(4) Uani 0.179(5) 1 d PDU A 2
H23D H 1.0798 0.2686 1.2084 0.062 Uiso 0.179(5) 1 calc PR A 2
H23E H 1.0225 0.3483 1.1186 0.062 Uiso 0.179(5) 1 calc PR A 2
H23F H 0.9647 0.3370 1.1906 0.062 Uiso 0.179(5) 1 calc PR A 2

loop_
_atom_site_aniso_label
_atom_site_aniso_U_11
_atom_site_aniso_U_22
_atom_site_aniso_U_33
_atom_site_aniso_U_23
_atom_site_aniso_U_13
_atom_site_aniso_U_12
F1 0.0238(7) 0.0185(7) 0.0162(6) -0.0037(5) 0.0050(5) -0.0048(5)
F2 0.0193(7) 0.0207(7) 0.0213(7) 0.0023(5) 0.0030(5) 0.0038(5)
O1 0.0149(7) 0.0153(8) 0.0266(9) 0.0016(6) -0.0025(6) -0.0007(6)
O2 0.0234(8) 0.0275(10) 0.0222(8) 0.0094(7) 0.0032(7) -0.0007(7)
N1 0.0160(9) 0.0181(10) 0.0158(9) 0.0019(7) 0.0041(7) -0.0012(7)
N2 0.0124(8) 0.0188(10) 0.0134(9) 0.0001(7) 0.0023(7) -0.0009(7)
B1 0.0180(11) 0.0139(12) 0.0124(11) 0.0005(9) 0.0017(9) -0.0005(9)
C1 0.0361(14) 0.0320(15) 0.0194(12) 0.0057(10) 0.0084(10) -0.0040(11)
C2 0.0295(12) 0.0166(12) 0.0180(11) 0.0005(9) 0.0090(10) -0.0007(9)
C3 0.0284(13) 0.0188(12) 0.0265(13) 0.0012(9) 0.0163(10) -0.0031(10)
C4 0.0209(11) 0.0142(11) 0.0257(12) -0.0021(9) 0.0103(9) -0.0014(9)
C5 0.0205(12) 0.0277(14) 0.0322(13) 0.0017(10) 0.0132(10) -0.0016(10)
C6 0.0159(10) 0.0147(11) 0.0178(11) -0.0010(8) 0.0042(8) -0.0003(8)
C7 0.0138(10) 0.0128(11) 0.0195(11) -0.0033(8) 0.0027(8) 0.0011(8)
C8 0.0122(10) 0.0158(11) 0.0142(10) -0.0001(8) 0.0011(8) 0.0007(8)
C9 0.0210(11) 0.0274(13) 0.0153(11) 0.0008(9) 0.0034(9) -0.0014(10)
C10 0.0178(10) 0.0160(11) 0.0142(10) -0.0011(8) 0.0039(8) -0.0002(8)
C11 0.0173(10) 0.0201(12) 0.0162(11) 0.0014(9) 0.0044(9) -0.0010(9)
C12 0.0155(10) 0.0137(11) 0.0188(11) -0.0002(8) 0.0039(9) 0.0000(8)
C13 0.0157(10) 0.0258(13) 0.0195(11) 0.0000(9) 0.0038(9) -0.0022(9)
C14 0.0130(10) 0.0182(12) 0.0174(11) -0.0011(8) 0.0042(8) 0.0000(8)
C15 0.0146(10) 0.0155(12) 0.0207(11) 0.0008(8) 0.0021(9) 0.0018(8)
C16 0.0163(10) 0.0162(11) 0.0191(11) -0.0022(8) 0.0022(8) 0.0009(8)
C17 0.0111(10) 0.0193(12) 0.0179(11) 0.0014(8) 0.0020(8) 0.0007(8)
C18 0.0166(10) 0.0142(11) 0.0257(12) 0.0038(9) 0.0029(9) 0.0014(8)
C19 0.0155(11) 0.0143(11) 0.0275(12) -0.0003(9) 0.0031(9) -0.0023(8)
C20 0.0174(11) 0.0168(11) 0.0206(11) 0.0012(9) 0.0003(9) -0.0022(9)
C21 0.0158(10) 0.0222(13) 0.0217(12) 0.0045(9) 0.0030(9) -0.0034(9)
C22 0.0360(17) 0.0245(18) 0.0243(16) 0.0065(13) 0.0145(13) 0.0101(14)
C23 0.0384(18) 0.0249(17) 0.0283(18) 0.0084(13) 0.0148(14) 0.0093(13)
C22' 0.032(5) 0.031(5) 0.030(5) 0.005(4) 0.012(4) 0.002(4)
C23' 0.047(6) 0.034(7) 0.038(7) 0.005(6) 0.011(5) 0.000(6)

loop_
_atom_type_symbol
_atom_type_description
_atom_type_scat_dispersion_real
_atom_type_scat_dispersion_imag
_atom_type_scat_source
C C 0.0033 0.0016 'International Tables Vol C Tables 4.2.6.8 and 6.1.1.4'
H H 0.0000 0.0000 'International Tables Vol C Tables 4.2.6.8 and 6.1.1.4'
B B 0.0013 0.0007 'International Tables Vol C Tables 4.2.6.8 and 6.1.1.4'
N N 0.0061 0.0033 'International Tables Vol C Tables 4.2.6.8 and 6.1.1.4'
O O 0.0106 0.0060 'International Tables Vol C Tables 4.2.6.8 and 6.1.1.4'
F F 0.0171 0.0103 'International Tables Vol C Tables 4.2.6.8 and 6.1.1.4'

loop_
_geom_angle_atom_site_label_1
_geom_angle_atom_site_label_2
_geom_angle_atom_site_label_3
_geom_angle
_geom_angle_site_symmetry_1
_geom_angle_site_symmetry_3
C17 O1 C20 118.49(16) . .
C22' O2 C21 127.6(6) . .
C22' O2 C22 47.0(6) . .
C21 O2 C22 110.68(18) . .
C2 N1 C6 107.96(17) . .
C2 N1 B1 126.15(17) . .
C6 N1 B1 125.54(17) . .
C12 N2 C8 108.44(17) . .
C12 N2 B1 125.89(18) . .
C8 N2 B1 125.45(17) . .
F2 B1 F1 109.07(17) . .
F2 B1 N2 110.55(18) . .
F1 B1 N2 110.06(18) . .
F2 B1 N1 110.18(18) . .
F1 B1 N1 110.25(18) . .
N2 B1 N1 106.73(17) . .
C2 C1 H1A 109.5 . .
C2 C1 H1B 109.5 . .
H1A C1 H1B 109.5 . .
C2 C1 H1C 109.5 . .
H1A C1 H1C 109.5 . .
H1B C1 H1C 109.5 . .
N1 C2 C3 109.08(19) . .
N1 C2 C1 122.2(2) . .
C3 C2 C1 128.6(2) . .
C4 C3 C2 109.3(2) . .
C4 C3 H3A 125.4 . .
C2 C3 H3A 125.4 . .
C3 C4 C6 105.87(19) . .
C3 C4 C5 124.9(2) . .
C6 C4 C5 129.3(2) . .
C4 C5 H5A 109.5 . .
C4 C5 H5B 109.5 . .
H5A C5 H5B 109.5 . .
C4 C5 H5C 109.5 . .
H5A C5 H5C 109.5 . .
H5B C5 H5C 109.5 . .
C7 C6 N1 120.03(18) . .
C7 C6 C4 132.2(2) . .
N1 C6 C4 107.77(18) . .
C8 C7 C6 121.02(19) . .
C8 C7 C14 119.01(18) . .
C6 C7 C14 119.97(18) . .
C7 C8 N2 120.65(18) . .
C7 C8 C10 132.07(19) . .
N2 C8 C10 107.28(17) . .
C10 C9 H9A 109.5 . .
C10 C9 H9B 109.5 . .
H9A C9 H9B 109.5 . .
C10 C9 H9C 109.5 . .
H9A C9 H9C 109.5 . .
H9B C9 H9C 109.5 . .
C11 C10 C8 106.09(18) . .
C11 C10 C9 124.59(19) . .
C8 C10 C9 129.31(19) . .
C10 C11 C12 109.2(2) . .
C10 C11 H11A 125.4 . .
C12 C11 H11A 125.4 . .
N2 C12 C11 109.03(18) . .
N2 C12 C13 123.10(18) . .
C11 C12 C13 127.8(2) . .
C12 C13 H13A 109.5 . .
C12 C13 H13B 109.5 . .
H13A C13 H13B 109.5 . .
C12 C13 H13C 109.5 . .
H13A C13 H13C 109.5 . .
H13B C13 H13C 109.5 . .
C15 C14 C19 118.11(19) . .
C15 C14 C7 121.30(19) . .
C19 C14 C7 120.57(19) . .
C14 C15 C16 121.9(2) . .
C14 C15 H15A 119.0 . .
C16 C15 H15A 119.0 . .
C17 C16 C15 118.8(2) . .
C17 C16 H16A 120.6 . .
C15 C16 H16A 120.6 . .
O1 C17 C16 124.64(19) . .
O1 C17 C18 115.21(19) . .
C16 C17 C18 120.14(19) . .
C19 C18 C17 119.8(2) . .
C19 C18 H18A 120.1 . .
C17 C18 H18A 120.1 . .
C18 C19 C14 121.2(2) . .
C18 C19 H19A 119.4 . .
C14 C19 H19A 119.4 . .
O1 C20 C21 107.41(18) . .
O1 C20 H20A 110.2 . .
C21 C20 H20A 110.2 . .
O1 C20 H20B 110.2 . .
C21 C20 H20B 110.2 . .
H20A C20 H20B 108.5 . .
O2 C21 C20 111.88(17) . .
O2 C21 H21A 109.2 . .
C20 C21 H21A 109.2 . .
O2 C21 H21B 109.2 . .
C20 C21 H21B 109.2 . .
H21A C21 H21B 107.9 . .
O2 C22 C23 108.0(2) . .
O2 C22 H22A 110.1 . .
C23 C22 H22A 110.1 . .
O2 C22 H22B 110.1 . .
C23 C22 H22B 110.1 . .
H22A C22 H22B 108.4 . .
C22 C23 H23A 109.5 . .
C22 C23 H23B 109.5 . .
H23A C23 H23B 109.5 . .
C22 C23 H23C 109.5 . .
H23A C23 H23C 109.5 . .
H23B C23 H23C 109.5 . .
O2 C22' C23' 96.2(10) . .
O2 C22' H22C 112.5 . .
C23' C22' H22C 112.5 . .
O2 C22' H22D 112.5 . .
C23' C22' H22D 112.5 . .
H22C C22' H22D 110.0 . .
C22' C23' H23D 109.5 . .
C22' C23' H23E 109.5 . .
H23D C23' H23E 109.5 . .
C22' C23' H23F 109.5 . .
H23D C23' H23F 109.5 . .
H23E C23' H23F 109.5 . .

loop_
_geom_bond_atom_site_label_1
_geom_bond_atom_site_label_2
_geom_bond_distance
_geom_bond_site_symmetry_2
F1 B1 1.396(3) .
F2 B1 1.393(3) .
O1 C17 1.363(2) .
O1 C20 1.436(3) .
O2 C22' 1.388(8) .
O2 C21 1.420(3) .
O2 C22 1.460(3) .
N1 C2 1.353(3) .
N1 C6 1.408(3) .
N1 B1 1.544(3) .
N2 C12 1.352(3) .
N2 C8 1.404(3) .
N2 B1 1.543(3) .
C1 C2 1.494(3) .
C1 H1A 0.9800 .
C1 H1B 0.9800 .
C1 H1C 0.9800 .
C2 C3 1.396(3) .
C3 C4 1.379(3) .
C3 H3A 0.9500 .
C4 C6 1.432(3) .
C4 C5 1.500(3) .
C5 H5A 0.9800 .
C5 H5B 0.9800 .
C5 H5C 0.9800 .
C6 C7 1.399(3) .
C7 C8 1.392(3) .
C7 C14 1.495(3) .
C8 C10 1.436(3) .
C9 C10 1.492(3) .
C9 H9A 0.9800 .
C9 H9B 0.9800 .
C9 H9C 0.9800 .
C10 C11 1.380(3) .
C11 C12 1.393(3) .
C11 H11A 0.9500 .
C12 C13 1.487(3) .
C13 H13A 0.9800 .
C13 H13B 0.9800 .
C13 H13C 0.9800 .
C14 C15 1.385(3) .
C14 C19 1.397(3) .
C15 C16 1.394(3) .
C15 H15A 0.9500 .
C16 C17 1.393(3) .
C16 H16A 0.9500 .
C17 C18 1.396(3) .
C18 C19 1.381(3) .
C18 H18A 0.9500 .
C19 H19A 0.9500 .
C20 C21 1.505(3) .
C20 H20A 0.9900 .
C20 H20B 0.9900 .
C21 H21A 0.9900 .
C21 H21B 0.9900 .
C22 C23 1.509(4) .
C22 H22A 0.9900 .
C22 H22B 0.9900 .
C23 H23A 0.9800 .
C23 H23B 0.9800 .
C23 H23C 0.9800 .
C22' C23' 1.518(10) .
C22' H22C 0.9900 .
C22' H22D 0.9900 .
C23' H23D 0.9800 .
C23' H23E 0.9800 .
C23' H23F 0.9800 .

loop_
_geom_torsion_atom_site_label_1
_geom_torsion_atom_site_label_2
_geom_torsion_atom_site_label_3
_geom_torsion_atom_site_label_4
_geom_torsion
_geom_torsion_site_symmetry_1
_geom_torsion_site_symmetry_2
_geom_torsion_site_symmetry_3
_geom_torsion_site_symmetry_4
C12 N2 B1 F2 54.9(3) . . . .
C8 N2 B1 F2 -119.2(2) . . . .
C12 N2 B1 F1 -65.7(3) . . . .
C8 N2 B1 F1 120.3(2) . . . .
C12 N2 B1 N1 174.67(19) . . . .
C8 N2 B1 N1 0.6(3) . . . .
C2 N1 B1 F2 -61.2(3) . . . .
C6 N1 B1 F2 126.3(2) . . . .
C2 N1 B1 F1 59.2(3) . . . .
C6 N1 B1 F1 -113.2(2) . . . .
C2 N1 B1 N2 178.7(2) . . . .
C6 N1 B1 N2 6.3(3) . . . .
C6 N1 C2 C3 1.1(2) . . . .
B1 N1 C2 C3 -172.5(2) . . . .
C6 N1 C2 C1 -177.0(2) . . . .
B1 N1 C2 C1 9.5(3) . . . .
N1 C2 C3 C4 -0.5(3) . . . .
C1 C2 C3 C4 177.3(2) . . . .
C2 C3 C4 C6 -0.2(3) . . . .
C2 C3 C4 C5 180.0(2) . . . .
C2 N1 C6 C7 178.1(2) . . . .
B1 N1 C6 C7 -8.3(3) . . . .
C2 N1 C6 C4 -1.2(2) . . . .
B1 N1 C6 C4 172.43(19) . . . .
C3 C4 C6 C7 -178.3(2) . . . .
C5 C4 C6 C7 1.5(4) . . . .
C3 C4 C6 N1 0.8(2) . . . .
C5 C4 C6 N1 -179.3(2) . . . .
N1 C6 C7 C8 2.7(3) . . . .
C4 C6 C7 C8 -178.2(2) . . . .
N1 C6 C7 C14 -176.48(19) . . . .
C4 C6 C7 C14 2.6(4) . . . .
C6 C7 C8 N2 3.9(3) . . . .
C14 C7 C8 N2 -176.87(18) . . . .
C6 C7 C8 C10 -176.2(2) . . . .
C14 C7 C8 C10 3.0(4) . . . .
C12 N2 C8 C7 179.5(2) . . . .
B1 N2 C8 C7 -5.6(3) . . . .
C12 N2 C8 C10 -0.4(2) . . . .
B1 N2 C8 C10 174.55(19) . . . .
C7 C8 C10 C11 -179.7(2) . . . .
N2 C8 C10 C11 0.2(2) . . . .
C7 C8 C10 C9 1.1(4) . . . .
N2 C8 C10 C9 -179.0(2) . . . .
C8 C10 C11 C12 0.1(3) . . . .
C9 C10 C11 C12 179.3(2) . . . .
C8 N2 C12 C11 0.4(2) . . . .
B1 N2 C12 C11 -174.46(19) . . . .
C8 N2 C12 C13 -178.0(2) . . . .
B1 N2 C12 C13 7.1(3) . . . .
C10 C11 C12 N2 -0.3(3) . . . .
C10 C11 C12 C13 178.0(2) . . . .
C8 C7 C14 C15 -103.8(3) . . . .
C6 C7 C14 C15 75.4(3) . . . .
C8 C7 C14 C19 75.0(3) . . . .
C6 C7 C14 C19 -105.8(2) . . . .
C19 C14 C15 C16 -0.7(3) . . . .
C7 C14 C15 C16 178.05(18) . . . .
C14 C15 C16 C17 1.3(3) . . . .
C20 O1 C17 C16 -2.2(3) . . . .
C20 O1 C17 C18 176.59(19) . . . .
C15 C16 C17 O1 177.37(19) . . . .
C15 C16 C17 C18 -1.3(3) . . . .
O1 C17 C18 C19 -177.95(19) . . . .
C16 C17 C18 C19 0.9(3) . . . .
C17 C18 C19 C14 -0.3(3) . . . .
C15 C14 C19 C18 0.3(3) . . . .
C7 C14 C19 C18 -178.55(19) . . . .
C17 O1 C20 C21 -167.61(17) . . . .
C22' O2 C21 C20 157.5(7) . . . .
C22 O2 C21 C20 106.6(2) . . . .
O1 C20 C21 O2 -63.2(2) . . . .
C22' O2 C22 C23 56.2(8) . . . .
C21 O2 C22 C23 178.9(2) . . . .
C21 O2 C22' C23' -104.5(10) . . . .
C22 O2 C22' C23' -20.7(8) . . . .
